data_7243232
loop_
_publ_author_name
'Mohlala, Reagan L.'
'Coyanis, E. Mabel'
'Fernandes, Manuel A.'
'Bode, Moira L.'

_publ_section_title
;
 Catalyst-free synthesis of novel 1,5-benzodiazepines and
 3,4-dihydroquinoxalines using isocyanide-based one-pot, three- and
 four-component reactions
;
_journal_issue 39
_journal_name_full 'RSC Advances'
_journal_page_first 24466
_journal_page_last 24473
_journal_paper_doi 10.1039/D1RA04444C
_journal_volume 11
_journal_year 2021
_chemical_formula_moiety 'C14 H19 Cl2 N3'
_chemical_formula_sum 'C14 H19 Cl2 N3'
_chemical_formula_weight 300.22
_chemical_melting_point 431.0(10)
_space_group_crystal_system orthorhombic
_space_group_IT_number 19
_space_group_name_Hall 'P 2ac 2ab'
_space_group_name_H-M_alt 'P 21 21 21'
_atom_sites_solution_hydrogens mixed
_atom_sites_solution_primary dual
_audit_creation_date 2020-09-12
_audit_creation_method
;
Olex2 1.2
(compiled 2018.05.29 svn.r3508 for OlexSys, GUI svn.r5506)
;
_audit_update_record
;
2021-06-03 deposited with the CCDC.	2021-07-07 downloaded from the CCDC.
;
_cell_angle_alpha 90
_cell_angle_beta 90
_cell_angle_gamma 90
_cell_formula_units_Z 4
_cell_length_a 8.4799(2)
_cell_length_b 11.2725(3)
_cell_length_c 16.0259(5)
_cell_measurement_reflns_used 7855
_cell_measurement_temperature 173(2)
_cell_measurement_theta_max 26.28
_cell_measurement_theta_min 2.21
_cell_volume 1531.91(7)
_computing_cell_refinement 'SAINT v8.34A (Bruker, 2013)'
_computing_data_reduction 'SAINT v8.34A (Bruker, 2013)'
_computing_molecular_graphics 'Olex2 (Dolomanov et al., 2009)'
_computing_publication_material 'Olex2 (Dolomanov et al., 2009)'
_computing_structure_refinement 'ShelXL (Sheldrick, 2015)'
_computing_structure_solution 'ShelXT (Sheldrick, 2015)'
_diffrn_ambient_temperature 173.15
_diffrn_measured_fraction_theta_full 1.000
_diffrn_measured_fraction_theta_max 1.000
_diffrn_measurement_device_type 'Bruker APEX-II CCD'
_diffrn_measurement_method '\f and \w scans'
_diffrn_radiation_type MoK\a
_diffrn_radiation_wavelength 0.71073
_diffrn_reflns_av_R_equivalents 0.0299
_diffrn_reflns_av_unetI/netI 0.0247
_diffrn_reflns_Laue_measured_fraction_full 1.000
_diffrn_reflns_Laue_measured_fraction_max 1.000
_diffrn_reflns_limit_h_max 11
_diffrn_reflns_limit_h_min -11
_diffrn_reflns_limit_k_max 15
_diffrn_reflns_limit_k_min -12
_diffrn_reflns_limit_l_max 20
_diffrn_reflns_limit_l_min -21
_diffrn_reflns_number 20413
_diffrn_reflns_point_group_measured_fraction_full 1.000
_diffrn_reflns_point_group_measured_fraction_max 1.000
_diffrn_reflns_theta_full 25.242
_diffrn_reflns_theta_max 28.308
_diffrn_reflns_theta_min 2.209
_diffrn_standards_number 0
_exptl_absorpt_coefficient_mu 0.415
_exptl_absorpt_correction_T_max 0.7457
_exptl_absorpt_correction_T_min 0.6914
_exptl_absorpt_correction_type multi-scan
_exptl_absorpt_process_details
'SADABS-2016/2 (Bruker,2016/2) was used for absorption correction. wR2(int) was 0.0469 before and 0.0415 after correction. The Ratio of minimum to maximum transmission is 0.9272. The \l/2 correction factor is Not present.'
_exptl_crystal_colour colourless
_exptl_crystal_density_diffrn 1.302
_exptl_crystal_description plate
_exptl_crystal_F_000 632
_exptl_crystal_recrystallization_method 'Re-crystallisation from solvent: Ethyl-Acetate'
_exptl_crystal_size_max 0.411
_exptl_crystal_size_mid 0.321
_exptl_crystal_size_min 0.134
_refine_diff_density_max 0.173
_refine_diff_density_min -0.159
_refine_diff_density_rms 0.035
_refine_ls_abs_structure_details
;
 Flack x determined using 1416 quotients [(I+)-(I-)]/[(I+)+(I-)]
 (Parsons, Flack and Wagner, Acta Cryst. B69 (2013) 249-259).
;
_refine_ls_abs_structure_Flack -0.029(18)
_refine_ls_extinction_method none
_refine_ls_goodness_of_fit_ref 1.045
_refine_ls_hydrogen_treatment mixed
_refine_ls_matrix_type full
_refine_ls_number_parameters 185
_refine_ls_number_reflns 3823
_refine_ls_number_restraints 0
_refine_ls_restrained_S_all 1.045
_refine_ls_R_factor_all 0.0311
_refine_ls_R_factor_gt 0.0269
_refine_ls_shift/su_max 0.000
_refine_ls_shift/su_mean 0.000
_refine_ls_structure_factor_coef Fsqd
_refine_ls_weighting_details 'w=1/[\s^2^(Fo^2^)+(0.0341P)^2^+0.1018P] where P=(Fo^2^+2Fc^2^)/3'
_refine_ls_weighting_scheme calc
_refine_ls_wR_factor_gt 0.0618
_refine_ls_wR_factor_ref 0.0638
_reflns_Friedel_coverage 0.747
_reflns_Friedel_fraction_full 1.000
_reflns_Friedel_fraction_max 1.000
_reflns_number_gt 3505
_reflns_number_total 3823
_reflns_threshold_expression 'I > 2\s(I)'
_cod_data_source_file d1ra04444c2.cif
_cod_data_source_block CPMD11g_20m_mb5_cm1_dicl_0f
_cod_depositor_comments
;
The following automatic conversions were performed:

data item '_chemical_melting_point' value '430-432' was changed to
'431.0(10)' -- the average value was taken and precision was
estimated.

Automatic conversion script
Id: cif_fix_values 7556 2019-12-06 15:28:31Z antanas 
;
_cod_database_code 7243232
_shelx_shelxl_version_number 2018/3
_shelx_space_group_comment
;
The symmetry employed for this shelxl refinement is uniquely defined
by the following loop, which should always be used as a source of
symmetry information in preference to the above space-group names.
They are only intended as comments.
;
_shelx_estimated_absorpt_t_max 0.947
_shelx_estimated_absorpt_t_min 0.848
_olex2_refinement_description
;
1. Fixed Uiso
 At 1.2 times of:
  All C(H) groups
 At 1.5 times of:
  All C(H,H,H) groups
2.a Aromatic/amide H refined with riding coordinates:
 C3(H3), C6(H6)
2.b Idealised Me refined as rotating group:
 C9(H9A,H9B,H9C), C10(H10A,H10B,H10C), C12(H12A,H12B,H12C), C13(H13A,H13B,
 H13C), C14(H14A,H14B,H14C)
;
_olex2_submission_special_instructions 'No special instructions were received'

loop_
_space_group_symop_operation_xyz
'x, y, z'
'-x+1/2, -y, z+1/2'
'-x, y+1/2, -z+1/2'
'x+1/2, -y+1/2, -z'

loop_
_atom_site_label
_atom_site_type_symbol
_atom_site_fract_x
_atom_site_fract_y
_atom_site_fract_z
_atom_site_U_iso_or_equiv
_atom_site_adp_type
_atom_site_occupancy
_atom_site_site_symmetry_order
_atom_site_calc_flag
_atom_site_refinement_flags_posn
_atom_site_refinement_flags_adp
_atom_site_refinement_flags_occupancy
_atom_site_disorder_assembly
_atom_site_disorder_group
C1 C 0.1434(2) 0.17930(16) 0.61029(10) 0.0202(3) Uani 1 1 d . . . . .
C2 C 0.0409(2) 0.21559(15) 0.54608(10) 0.0214(3) Uani 1 1 d . . . . .
C3 C -0.0131(2) 0.13329(15) 0.48820(11) 0.0244(4) Uani 1 1 d . . . . .
H3 H -0.082221 0.157686 0.444804 0.029 Uiso 1 1 calc R . . . .
C4 C 0.0337(2) 0.01531(16) 0.49365(11) 0.0244(4) Uani 1 1 d . . . . .
C5 C 0.1358(2) -0.02099(15) 0.55622(11) 0.0230(4) Uani 1 1 d . . . . .
C6 C 0.1910(2) 0.06105(15) 0.61395(11) 0.0230(4) Uani 1 1 d . . . . .
H6 H 0.261989 0.036291 0.656390 0.028 Uiso 1 1 calc R . . . .
C7 C 0.1417(2) 0.36308(16) 0.67320(11) 0.0216(4) Uani 1 1 d . . . . .
C8 C -0.0030(2) 0.40103(16) 0.62227(12) 0.0267(4) Uani 1 1 d . . . . .
C9 C -0.1497(2) 0.3668(2) 0.67199(14) 0.0412(5) Uani 1 1 d . . . . .
H9A H -0.244264 0.386272 0.639598 0.062 Uiso 1 1 calc GR . . . .
H9B H -0.151237 0.410710 0.724765 0.062 Uiso 1 1 calc GR . . . .
H9C H -0.147833 0.281434 0.683534 0.062 Uiso 1 1 calc GR . . . .
C10 C -0.0046(3) 0.53281(18) 0.60042(15) 0.0461(6) Uani 1 1 d . . . . .
H10A H 0.098351 0.555726 0.577841 0.069 Uiso 1 1 calc GR . . . .
H10B H -0.026746 0.579305 0.650746 0.069 Uiso 1 1 calc GR . . . .
H10C H -0.086560 0.548013 0.558629 0.069 Uiso 1 1 calc GR . . . .
C11 C 0.3076(2) 0.42096(16) 0.79832(10) 0.0250(4) Uani 1 1 d . . . . .
C12 C 0.4685(2) 0.38446(18) 0.76411(13) 0.0319(4) Uani 1 1 d . . . . .
H12A H 0.457083 0.312460 0.730378 0.048 Uiso 1 1 calc GR . . . .
H12B H 0.540672 0.368976 0.810598 0.048 Uiso 1 1 calc GR . . . .
H12C H 0.510895 0.448527 0.729403 0.048 Uiso 1 1 calc GR . . . .
C13 C 0.3213(3) 0.53901(19) 0.84445(14) 0.0403(5) Uani 1 1 d . . . . .
H13A H 0.364568 0.599205 0.806715 0.061 Uiso 1 1 calc GR . . . .
H13B H 0.391532 0.529619 0.892578 0.061 Uiso 1 1 calc GR . . . .
H13C H 0.216773 0.563981 0.863654 0.061 Uiso 1 1 calc GR . . . .
C14 C 0.2437(3) 0.3258(2) 0.85678(13) 0.0388(5) Uani 1 1 d . . . . .
H14A H 0.138753 0.349102 0.876539 0.058 Uiso 1 1 calc GR . . . .
H14B H 0.314774 0.316964 0.904573 0.058 Uiso 1 1 calc GR . . . .
H14C H 0.236308 0.250243 0.826821 0.058 Uiso 1 1 calc GR . . . .
Cl1 Cl 0.19792(6) -0.16737(4) 0.56386(3) 0.03244(12) Uani 1 1 d . . . . .
Cl2 Cl -0.03929(6) -0.08639(4) 0.42219(3) 0.03725(13) Uani 1 1 d . . . . .
N1 N 0.20568(18) 0.25875(13) 0.66885(9) 0.0231(3) Uani 1 1 d . . . . .
N2 N 0.0054(2) 0.33570(14) 0.54269(10) 0.0264(3) Uani 1 1 d . . . . .
H2 H -0.068(3) 0.3534(18) 0.5113(14) 0.033(6) Uiso 1 1 d . . . . .
N3 N 0.19444(19) 0.44257(14) 0.72953(10) 0.0244(3) Uani 1 1 d . . . . .
H3A H 0.151(3) 0.502(2) 0.7289(12) 0.025(6) Uiso 1 1 d . . . . .

loop_
_atom_site_aniso_label
_atom_site_aniso_U_11
_atom_site_aniso_U_22
_atom_site_aniso_U_33
_atom_site_aniso_U_23
_atom_site_aniso_U_13
_atom_site_aniso_U_12
C1 0.0165(7) 0.0226(8) 0.0214(8) 0.0005(7) 0.0007(6) 0.0002(7)
C2 0.0193(8) 0.0242(8) 0.0206(8) 0.0027(6) 0.0024(7) 0.0016(7)
C3 0.0238(8) 0.0299(9) 0.0196(8) 0.0029(7) -0.0030(7) 0.0018(7)
C4 0.0252(8) 0.0281(9) 0.0200(8) -0.0022(7) -0.0006(7) -0.0021(8)
C5 0.0232(8) 0.0212(8) 0.0247(9) 0.0017(7) 0.0014(7) 0.0027(7)
C6 0.0222(8) 0.0251(9) 0.0216(8) 0.0024(7) -0.0023(7) 0.0038(7)
C7 0.0188(8) 0.0221(9) 0.0238(8) 0.0022(7) 0.0009(7) -0.0006(7)
C8 0.0227(8) 0.0243(9) 0.0330(9) -0.0042(8) -0.0052(7) 0.0046(7)
C9 0.0225(10) 0.0580(15) 0.0431(12) -0.0159(11) -0.0005(9) 0.0036(10)
C10 0.0533(14) 0.0239(10) 0.0612(15) -0.0015(9) -0.0281(12) 0.0108(10)
C11 0.0253(9) 0.0260(9) 0.0238(8) -0.0012(7) -0.0023(7) 0.0007(8)
C12 0.0219(9) 0.0413(11) 0.0326(10) -0.0022(8) -0.0041(8) 0.0017(8)
C13 0.0490(13) 0.0338(11) 0.0383(12) -0.0112(9) -0.0088(10) 0.0014(10)
C14 0.0456(12) 0.0406(12) 0.0302(10) 0.0067(9) 0.0048(9) -0.0008(10)
Cl1 0.0407(3) 0.0217(2) 0.0350(2) -0.00353(19) -0.0061(2) 0.0053(2)
Cl2 0.0475(3) 0.0333(2) 0.0310(2) -0.0069(2) -0.0120(2) -0.0018(2)
N1 0.0212(7) 0.0231(7) 0.0249(7) -0.0014(6) -0.0024(6) 0.0032(6)
N2 0.0274(8) 0.0263(8) 0.0254(7) 0.0047(6) -0.0068(6) 0.0051(7)
N3 0.0226(7) 0.0206(8) 0.0299(8) -0.0017(6) -0.0032(7) 0.0042(7)

loop_
_atom_type_symbol
_atom_type_description
_atom_type_scat_dispersion_real
_atom_type_scat_dispersion_imag
_atom_type_scat_source
C C 0.0033 0.0016 'International Tables Vol C Tables 4.2.6.8 and 6.1.1.4'
H H 0.0000 0.0000 'International Tables Vol C Tables 4.2.6.8 and 6.1.1.4'
Cl Cl 0.1484 0.1585 'International Tables Vol C Tables 4.2.6.8 and 6.1.1.4'
N N 0.0061 0.0033 'International Tables Vol C Tables 4.2.6.8 and 6.1.1.4'

loop_
_geom_angle_atom_site_label_1
_geom_angle_atom_site_label_2
_geom_angle_atom_site_label_3
_geom_angle
_geom_angle_site_symmetry_1
_geom_angle_site_symmetry_3
_geom_angle_publ_flag
C6 C1 C2 119.17(16) . . ?
C6 C1 N1 118.30(15) . . ?
N1 C1 C2 122.46(16) . . ?
C3 C2 C1 119.84(15) . . ?
N2 C2 C1 116.48(15) . . ?
N2 C2 C3 123.61(15) . . ?
C2 C3 H3 119.9 . . ?
C2 C3 C4 120.15(15) . . ?
C4 C3 H3 119.9 . . ?
C3 C4 Cl2 119.26(13) . . ?
C5 C4 C3 120.40(16) . . ?
C5 C4 Cl2 120.34(14) . . ?
C4 C5 C6 119.70(16) . . ?
C4 C5 Cl1 121.39(14) . . ?
C6 C5 Cl1 118.91(13) . . ?
C1 C6 H6 119.6 . . ?
C5 C6 C1 120.73(16) . . ?
C5 C6 H6 119.6 . . ?
N1 C7 C8 123.97(16) . . ?
N1 C7 N3 119.98(16) . . ?
N3 C7 C8 115.86(15) . . ?
C9 C8 C7 107.66(16) . . ?
C10 C8 C7 113.61(16) . . ?
C10 C8 C9 111.01(18) . . ?
N2 C8 C7 106.37(14) . . ?
N2 C8 C9 111.40(16) . . ?
N2 C8 C10 106.74(16) . . ?
C8 C9 H9A 109.5 . . ?
C8 C9 H9B 109.5 . . ?
C8 C9 H9C 109.5 . . ?
H9A C9 H9B 109.5 . . ?
H9A C9 H9C 109.5 . . ?
H9B C9 H9C 109.5 . . ?
C8 C10 H10A 109.5 . . ?
C8 C10 H10B 109.5 . . ?
C8 C10 H10C 109.5 . . ?
H10A C10 H10B 109.5 . . ?
H10A C10 H10C 109.5 . . ?
H10B C10 H10C 109.5 . . ?
C12 C11 C13 109.91(17) . . ?
C14 C11 C12 110.43(17) . . ?
C14 C11 C13 110.06(16) . . ?
N3 C11 C12 110.84(14) . . ?
N3 C11 C13 105.45(15) . . ?
N3 C11 C14 110.04(16) . . ?
C11 C12 H12A 109.5 . . ?
C11 C12 H12B 109.5 . . ?
C11 C12 H12C 109.5 . . ?
H12A C12 H12B 109.5 . . ?
H12A C12 H12C 109.5 . . ?
H12B C12 H12C 109.5 . . ?
C11 C13 H13A 109.5 . . ?
C11 C13 H13B 109.5 . . ?
C11 C13 H13C 109.5 . . ?
H13A C13 H13B 109.5 . . ?
H13A C13 H13C 109.5 . . ?
H13B C13 H13C 109.5 . . ?
C11 C14 H14A 109.5 . . ?
C11 C14 H14B 109.5 . . ?
C11 C14 H14C 109.5 . . ?
H14A C14 H14B 109.5 . . ?
H14A C14 H14C 109.5 . . ?
H14B C14 H14C 109.5 . . ?
C7 N1 C1 117.26(15) . . ?
C2 N2 C8 117.64(14) . . ?
C2 N2 H2 115.0(15) . . ?
C8 N2 H2 111.8(15) . . ?
C7 N3 C11 127.14(16) . . ?
C7 N3 H3A 114.4(16) . . ?
C11 N3 H3A 117.8(16) . . ?

loop_
_geom_bond_atom_site_label_1
_geom_bond_atom_site_label_2
_geom_bond_distance
_geom_bond_site_symmetry_2
_geom_bond_publ_flag
C1 C2 1.408(2) . ?
C1 C6 1.394(2) . ?
C1 N1 1.401(2) . ?
C2 C3 1.390(2) . ?
C2 N2 1.388(2) . ?
C3 H3 0.9500 . ?
C3 C4 1.391(2) . ?
C4 C5 1.387(2) . ?
C4 Cl2 1.7346(18) . ?
C5 C6 1.389(2) . ?
C5 Cl1 1.7363(17) . ?
C6 H6 0.9500 . ?
C7 C8 1.535(2) . ?
C7 N1 1.297(2) . ?
C7 N3 1.348(2) . ?
C8 C9 1.527(3) . ?
C8 C10 1.526(3) . ?
C8 N2 1.474(2) . ?
C9 H9A 0.9800 . ?
C9 H9B 0.9800 . ?
C9 H9C 0.9800 . ?
C10 H10A 0.9800 . ?
C10 H10B 0.9800 . ?
C10 H10C 0.9800 . ?
C11 C12 1.527(3) . ?
C11 C13 1.527(3) . ?
C11 C14 1.524(3) . ?
C11 N3 1.482(2) . ?
C12 H12A 0.9800 . ?
C12 H12B 0.9800 . ?
C12 H12C 0.9800 . ?
C13 H13A 0.9800 . ?
C13 H13B 0.9800 . ?
C13 H13C 0.9800 . ?
C14 H14A 0.9800 . ?
C14 H14B 0.9800 . ?
C14 H14C 0.9800 . ?
N2 H2 0.82(2) . ?
N3 H3A 0.77(2) . ?

loop_
_geom_torsion_atom_site_label_1
_geom_torsion_atom_site_label_2
_geom_torsion_atom_site_label_3
_geom_torsion_atom_site_label_4
_geom_torsion
_geom_torsion_site_symmetry_1
_geom_torsion_site_symmetry_2
_geom_torsion_site_symmetry_3
_geom_torsion_site_symmetry_4
_geom_torsion_publ_flag
C1 C2 C3 C4 0.1(3) . . . . ?
C1 C2 N2 C8 -33.1(2) . . . . ?
C2 C1 C6 C5 -1.4(3) . . . . ?
C2 C1 N1 C7 13.8(2) . . . . ?
C2 C3 C4 C5 -0.7(3) . . . . ?
C2 C3 C4 Cl2 178.42(14) . . . . ?
C3 C2 N2 C8 149.84(17) . . . . ?
C3 C4 C5 C6 0.3(3) . . . . ?
C3 C4 C5 Cl1 -179.30(14) . . . . ?
C4 C5 C6 C1 0.7(3) . . . . ?
C6 C1 C2 C3 1.0(2) . . . . ?
C6 C1 C2 N2 -176.19(16) . . . . ?
C6 C1 N1 C7 -169.15(16) . . . . ?
C7 C8 N2 C2 45.4(2) . . . . ?
C8 C7 N1 C1 3.9(3) . . . . ?
C8 C7 N3 C11 166.01(16) . . . . ?
C9 C8 N2 C2 -71.7(2) . . . . ?
C10 C8 N2 C2 167.01(16) . . . . ?
C12 C11 N3 C7 63.0(2) . . . . ?
C13 C11 N3 C7 -178.06(18) . . . . ?
C14 C11 N3 C7 -59.4(2) . . . . ?
Cl1 C5 C6 C1 -179.65(13) . . . . ?
Cl2 C4 C5 C6 -178.81(14) . . . . ?
Cl2 C4 C5 Cl1 1.6(2) . . . . ?
N1 C1 C2 C3 177.96(16) . . . . ?
N1 C1 C2 N2 0.8(2) . . . . ?
N1 C1 C6 C5 -178.49(16) . . . . ?
N1 C7 C8 C9 87.9(2) . . . . ?
N1 C7 C8 C10 -148.79(19) . . . . ?
N1 C7 C8 N2 -31.7(2) . . . . ?
N1 C7 N3 C11 -9.2(3) . . . . ?
N2 C2 C3 C4 176.99(17) . . . . ?
N3 C7 C8 C9 -87.1(2) . . . . ?
N3 C7 C8 C10 36.3(2) . . . . ?
N3 C7 C8 N2 153.39(15) . . . . ?
N3 C7 N1 C1 178.66(16) . . . . ?
